data_7001336
loop_
_publ_author_name
'Ciganda, Roberto'
'Garralda, Mar\'ia A.'
'Ibarlucea, Lourdes'
'Pinilla, Elena'
'Torres, M. Rosario'

_publ_section_title
;
 New hydridoirida-\b-diketones derived from 8-quinoline-carbaldehyde
 and o-(diphenylphosphino)benzaldehyde
;
_journal_issue 21
_journal_name_full 'Dalton Transactions'
_journal_page_first 4227
_journal_page_last 4235
_journal_paper_doi 10.1039/b902232e
_journal_year 2009
_chemical_formula_moiety 'C29 H22 Cl Ir N O2 P, C H Cl3'
_chemical_formula_sum 'C30 H23 Cl4 Ir N O2 P'
_chemical_formula_weight 794.46
_chemical_name_systematic
;
?
;
_space_group_IT_number 2
_symmetry_cell_setting triclinic
_symmetry_space_group_name_Hall '-P 1'
_symmetry_space_group_name_H-M 'P -1'
_atom_sites_solution_hydrogens geom
_atom_sites_solution_primary direct
_atom_sites_solution_secondary difmap
_audit_creation_method SHELXL-97
_cell_angle_alpha 75.022(5)
_cell_angle_beta 86.646(5)
_cell_angle_gamma 74.942(5)
_cell_formula_units_Z 2
_cell_length_a 8.885(3)
_cell_length_b 11.159(3)
_cell_length_c 15.768(5)
_cell_measurement_temperature 296(2)
_cell_volume 1458.3(8)
_computing_cell_refinement 'Bruker SMART'
_computing_data_collection 'Bruker SMART'
_computing_data_reduction 'Bruker SHELXTL'
_computing_molecular_graphics 'Bruker SHELXTL'
_computing_publication_material 'Bruker SHELXTL'
_computing_structure_refinement 'SHELXL-97 (Sheldrick, 1997)'
_computing_structure_solution 'SHELXS-97 (Sheldrick, 1990)'
_diffrn_ambient_temperature 296(2)
_diffrn_measured_fraction_theta_full 0.980
_diffrn_measured_fraction_theta_max 0.980
_diffrn_measurement_device_type 'CCD area detector'
_diffrn_measurement_method 'phi and omega scans'
_diffrn_radiation_monochromator graphite
_diffrn_radiation_source 'fine-focus sealed tube'
_diffrn_radiation_type MoK\a
_diffrn_radiation_wavelength 0.71073
_diffrn_reflns_av_R_equivalents 0.0465
_diffrn_reflns_av_sigmaI/netI 0.0900
_diffrn_reflns_limit_h_max 10
_diffrn_reflns_limit_h_min -10
_diffrn_reflns_limit_k_max 12
_diffrn_reflns_limit_k_min -13
_diffrn_reflns_limit_l_max 14
_diffrn_reflns_limit_l_min -18
_diffrn_reflns_number 7427
_diffrn_reflns_theta_full 25.00
_diffrn_reflns_theta_max 25.00
_diffrn_reflns_theta_min 1.34
_exptl_absorpt_coefficient_mu 5.028
_exptl_absorpt_correction_T_max 0.7198
_exptl_absorpt_correction_T_min 0.3138
_exptl_absorpt_correction_type empirical
_exptl_absorpt_process_details SADABS
_exptl_crystal_colour yellow
_exptl_crystal_density_diffrn 1.809
_exptl_crystal_density_method 'not measured'
_exptl_crystal_description prismatic
_exptl_crystal_F_000 772
_exptl_crystal_size_max 0.30
_exptl_crystal_size_mid 0.12
_exptl_crystal_size_min 0.07
_refine_diff_density_max 2.665
_refine_diff_density_min -2.226
_refine_diff_density_rms 0.211
_refine_ls_extinction_method none
_refine_ls_goodness_of_fit_ref 1.024
_refine_ls_hydrogen_treatment constr
_refine_ls_matrix_type full
_refine_ls_number_parameters 332
_refine_ls_number_reflns 5035
_refine_ls_number_restraints 0
_refine_ls_restrained_S_all 1.024
_refine_ls_R_factor_all 0.0646
_refine_ls_R_factor_gt 0.0492
_refine_ls_shift/su_max 0.007
_refine_ls_shift/su_mean 0.000
_refine_ls_structure_factor_coef Fsqd
_refine_ls_weighting_details 'calc w=1/[\s^2^(Fo^2^)+(0.0700P)^2^+0.0000P] where P=(Fo^2^+2Fc^2^)/3'
_refine_ls_weighting_scheme calc
_refine_ls_wR_factor_gt 0.1236
_refine_ls_wR_factor_ref 0.1323
_reflns_number_gt 4125
_reflns_number_total 5035
_reflns_threshold_expression >2sigma(I)
_cod_data_source_file b902232e.txt
_cod_data_source_block compound_2
_cod_depositor_comments
;
The following automatic conversions were performed:
'_symmetry_cell_setting' value 'Triclinic' changed to 'triclinic'
according to '/home/saulius/struct/CIF-dictionaries/cif_core.dic'
dictionary named 'cif_core.dic' version 2.4.1 from 2010-06-29.

Automatic conversion script
Id: cif_fix_enum 1527 2010-12-29 10:47:43Z saulius 
;
_cod_original_cell_volume 1458.4(7)
_cod_original_sg_symbol_H-M P-1
_cod_database_code 7001336

loop_
_symmetry_equiv_pos_as_xyz
'x, y, z'
'-x, -y, -z'

loop_
_atom_site_label
_atom_site_type_symbol
_atom_site_fract_x
_atom_site_fract_y
_atom_site_fract_z
_atom_site_U_iso_or_equiv
_atom_site_adp_type
_atom_site_occupancy
_atom_site_symmetry_multiplicity
_atom_site_calc_flag
_atom_site_refinement_flags
_atom_site_disorder_assembly
_atom_site_disorder_group
Ir1 Ir 0.75274(4) 0.56948(3) 0.17952(2) 0.02514(14) Uani 1 1 d . . .
H1 H 0.7498 0.4749 0.1111 0.030 Uiso 1 1 d R . .
Cl1 Cl 0.7828(3) 0.6890(2) 0.28790(16) 0.0375(6) Uani 1 1 d . . .
P1 P 0.9028(3) 0.3612(2) 0.24446(15) 0.0277(5) Uani 1 1 d . . .
O1 O 0.6867(9) 0.8224(6) 0.0546(5) 0.0481(19) Uani 1 1 d . . .
O2 O 0.9568(9) 0.6915(7) 0.0596(5) 0.052(2) Uani 1 1 d . . .
H2 H 0.8072 0.7589 0.0479 0.050 Uiso 1 1 d . . .
N1 N 0.5222(9) 0.5688(7) 0.2307(5) 0.0300(18) Uani 1 1 d . . .
C1 C 0.6346(11) 0.7422(9) 0.1109(6) 0.034(2) Uani 1 1 d . . .
C2 C 0.4735(12) 0.4762(10) 0.2878(6) 0.040(2) Uani 1 1 d . . .
H2A H 0.5464 0.3999 0.3119 0.048 Uiso 1 1 calc R . .
C3 C 0.3183(13) 0.4881(12) 0.3133(7) 0.050(3) Uani 1 1 d . . .
H3 H 0.2890 0.4200 0.3522 0.060 Uiso 1 1 calc R . .
C4 C 0.2094(12) 0.6011(12) 0.2805(7) 0.049(3) Uani 1 1 d . . .
H4 H 0.1060 0.6111 0.2979 0.059 Uiso 1 1 calc R . .
C5 C 0.1543(14) 0.8207(14) 0.1844(9) 0.066(4) Uani 1 1 d . . .
H5 H 0.0496 0.8364 0.1996 0.079 Uiso 1 1 calc R . .
C6 C 0.2104(15) 0.9169(14) 0.1255(9) 0.074(4) Uani 1 1 d . . .
H6 H 0.1434 0.9972 0.1032 0.089 Uiso 1 1 calc R . .
C7 C 0.3652(13) 0.8927(10) 0.1003(7) 0.053(3) Uani 1 1 d . . .
H7 H 0.3991 0.9568 0.0597 0.063 Uiso 1 1 calc R . .
C8 C 0.4694(12) 0.7782(10) 0.1330(6) 0.039(2) Uani 1 1 d . . .
C9 C 0.4118(11) 0.6823(9) 0.1967(6) 0.035(2) Uani 1 1 d . . .
C10 C 0.2559(11) 0.7017(11) 0.2201(7) 0.043(3) Uani 1 1 d . . .
C11 C 0.9439(11) 0.5864(9) 0.1170(6) 0.032(2) Uani 1 1 d . . .
C12 C 1.0885(12) 0.4797(10) 0.1276(6) 0.037(2) Uani 1 1 d . . .
C13 C 1.2234(12) 0.4978(12) 0.0819(6) 0.049(3) Uani 1 1 d . . .
H13 H 1.2262 0.5771 0.0451 0.059 Uiso 1 1 calc R . .
C14 C 1.3542(13) 0.3934(13) 0.0928(7) 0.062(4) Uani 1 1 d . . .
H14 H 1.4452 0.4023 0.0624 0.074 Uiso 1 1 calc R . .
C15 C 1.3483(14) 0.2791(13) 0.1477(9) 0.068(4) Uani 1 1 d . . .
H15 H 1.4363 0.2104 0.1552 0.082 Uiso 1 1 calc R . .
C16 C 1.2155(13) 0.2629(11) 0.1923(8) 0.057(3) Uani 1 1 d . . .
H16 H 1.2135 0.1828 0.2282 0.069 Uiso 1 1 calc R . .
C17 C 1.0850(11) 0.3631(10) 0.1848(6) 0.035(2) Uani 1 1 d . . .
C18 C 0.8431(11) 0.2311(9) 0.2197(6) 0.035(2) Uani 1 1 d . . .
C19 C 0.7721(15) 0.1493(10) 0.2812(9) 0.060(3) Uani 1 1 d . . .
H19 H 0.7590 0.1595 0.3381 0.072 Uiso 1 1 calc R . .
C20 C 0.7208(18) 0.0539(13) 0.2605(13) 0.083(5) Uani 1 1 d . . .
H20 H 0.6752 0.0001 0.3033 0.100 Uiso 1 1 calc R . .
C21 C 0.7365(17) 0.0385(14) 0.1786(15) 0.092(7) Uani 1 1 d . . .
H21 H 0.7027 -0.0268 0.1653 0.110 Uiso 1 1 calc R . .
C22 C 0.8023(17) 0.1186(16) 0.1136(12) 0.085(6) Uani 1 1 d . . .
H22 H 0.8099 0.1081 0.0568 0.102 Uiso 1 1 calc R . .
C23 C 0.8579(13) 0.2164(11) 0.1332(8) 0.053(3) Uani 1 1 d . . .
H23 H 0.9032 0.2697 0.0899 0.064 Uiso 1 1 calc R . .
C24 C 0.9631(11) 0.3001(10) 0.3598(6) 0.037(2) Uani 1 1 d . . .
C25 C 0.9347(17) 0.3798(12) 0.4144(7) 0.065(4) Uani 1 1 d . . .
H25 H 0.8830 0.4655 0.3926 0.078 Uiso 1 1 calc R . .
C26 C 0.980(2) 0.3371(15) 0.5003(8) 0.102(6) Uani 1 1 d . . .
H26 H 0.9577 0.3941 0.5359 0.122 Uiso 1 1 calc R . .
C27 C 1.0571(19) 0.2141(14) 0.5350(8) 0.075(4) Uani 1 1 d . . .
H27 H 1.0871 0.1860 0.5939 0.090 Uiso 1 1 calc R . .
C28 C 1.0898(16) 0.1323(13) 0.4822(8) 0.069(4) Uani 1 1 d . . .
H28 H 1.1425 0.0471 0.5050 0.083 Uiso 1 1 calc R . .
C29 C 1.0454(14) 0.1748(11) 0.3944(7) 0.053(3) Uani 1 1 d . . .
H29 H 1.0712 0.1183 0.3585 0.064 Uiso 1 1 calc R . .
C30 C 0.505(2) 0.2120(15) 0.5734(10) 0.088(5) Uiso 1 1 d . . .
H30 H 0.4015 0.2305 0.5997 0.106 Uiso 1 1 calc R . .
Cl2 Cl 0.6312(8) 0.0985(6) 0.6507(4) 0.144(2) Uiso 1 1 d . . .
Cl3 Cl 0.4886(8) 0.1647(6) 0.4790(4) 0.149(2) Uiso 1 1 d . . .
Cl4 Cl 0.5599(12) 0.3517(10) 0.5380(6) 0.230(4) Uiso 1 1 d . . .

loop_
_atom_site_aniso_label
_atom_site_aniso_U_11
_atom_site_aniso_U_22
_atom_site_aniso_U_33
_atom_site_aniso_U_23
_atom_site_aniso_U_13
_atom_site_aniso_U_12
Ir1 0.0244(2) 0.0241(2) 0.0237(2) -0.00577(13) 0.00067(13) -0.00099(14)
Cl1 0.0313(13) 0.0397(14) 0.0447(13) -0.0204(11) -0.0021(10) -0.0041(10)
P1 0.0271(13) 0.0238(12) 0.0291(12) -0.0062(9) -0.0029(9) -0.0009(10)
O1 0.049(5) 0.032(4) 0.051(4) -0.002(3) 0.004(3) 0.001(3)
O2 0.044(5) 0.044(4) 0.054(5) 0.005(4) 0.015(3) -0.007(4)
N1 0.031(4) 0.023(4) 0.033(4) -0.008(3) -0.009(3) 0.000(3)
C1 0.034(5) 0.036(6) 0.031(5) -0.006(4) -0.005(4) -0.008(4)
C2 0.033(6) 0.046(6) 0.044(6) -0.005(5) -0.003(4) -0.017(5)
C3 0.040(6) 0.065(8) 0.052(7) -0.015(6) 0.002(5) -0.023(6)
C4 0.020(5) 0.077(9) 0.054(7) -0.024(6) 0.002(5) -0.010(5)
C5 0.030(6) 0.084(10) 0.070(9) -0.024(7) -0.013(6) 0.015(7)
C6 0.055(9) 0.066(9) 0.074(9) -0.014(7) -0.019(7) 0.035(7)
C7 0.048(7) 0.039(6) 0.054(7) -0.006(5) -0.014(5) 0.016(5)
C8 0.035(6) 0.044(6) 0.030(5) -0.005(4) -0.005(4) -0.001(5)
C9 0.028(5) 0.040(6) 0.037(5) -0.014(4) -0.008(4) -0.002(4)
C10 0.025(5) 0.052(7) 0.050(6) -0.019(5) -0.008(5) 0.000(5)
C11 0.024(5) 0.038(6) 0.033(5) -0.008(4) 0.002(4) -0.006(4)
C12 0.035(6) 0.047(6) 0.030(5) -0.014(4) 0.002(4) -0.006(5)
C13 0.037(6) 0.066(8) 0.033(6) -0.008(5) 0.008(4) 0.000(5)
C14 0.038(7) 0.085(10) 0.048(7) -0.007(6) 0.017(5) -0.005(6)
C15 0.036(7) 0.073(9) 0.073(9) -0.013(7) 0.012(6) 0.018(6)
C16 0.042(7) 0.043(7) 0.067(8) -0.004(6) 0.000(6) 0.014(5)
C17 0.030(5) 0.044(6) 0.030(5) -0.015(4) -0.002(4) -0.001(4)
C18 0.029(5) 0.029(5) 0.042(6) -0.007(4) -0.010(4) 0.004(4)
C19 0.061(8) 0.037(7) 0.076(9) 0.003(6) -0.023(7) -0.014(6)
C20 0.077(11) 0.047(8) 0.124(14) 0.005(8) -0.044(10) -0.029(7)
C21 0.053(9) 0.040(8) 0.19(2) -0.037(11) -0.059(12) 0.004(7)
C22 0.062(9) 0.083(11) 0.116(13) -0.076(10) -0.051(9) 0.033(8)
C23 0.048(7) 0.053(7) 0.060(7) -0.032(6) -0.009(6) 0.005(6)
C24 0.036(6) 0.042(6) 0.031(5) -0.009(4) 0.001(4) -0.007(5)
C25 0.103(11) 0.047(7) 0.036(6) -0.009(5) 0.002(6) -0.007(7)
C26 0.182(19) 0.082(11) 0.036(7) -0.027(7) -0.011(9) -0.008(11)
C27 0.108(12) 0.074(10) 0.040(7) -0.003(7) -0.021(7) -0.021(9)
C28 0.073(9) 0.061(8) 0.056(8) 0.010(6) -0.036(7) -0.004(7)
C29 0.058(7) 0.046(7) 0.045(6) -0.014(5) -0.017(5) 0.010(6)

loop_
_atom_type_symbol
_atom_type_description
_atom_type_scat_dispersion_real
_atom_type_scat_dispersion_imag
_atom_type_scat_source
C C 0.0033 0.0016 'International Tables Vol C Tables 4.2.6.8 and 6.1.1.4'
H H 0.0000 0.0000 'International Tables Vol C Tables 4.2.6.8 and 6.1.1.4'
N N 0.0061 0.0033 'International Tables Vol C Tables 4.2.6.8 and 6.1.1.4'
O O 0.0106 0.0060 'International Tables Vol C Tables 4.2.6.8 and 6.1.1.4'
P P 0.1023 0.0942 'International Tables Vol C Tables 4.2.6.8 and 6.1.1.4'
Cl Cl 0.1484 0.1585 'International Tables Vol C Tables 4.2.6.8 and 6.1.1.4'
Ir Ir -1.4442 7.9887 'International Tables Vol C Tables 4.2.6.8 and 6.1.1.4'

loop_
_geom_angle_atom_site_label_1
_geom_angle_atom_site_label_2
_geom_angle_atom_site_label_3
_geom_angle
_geom_angle_site_symmetry_1
_geom_angle_site_symmetry_3
_geom_angle_publ_flag
C11 Ir1 C1 92.1(4) . . ?
C11 Ir1 N1 171.2(3) . . ?
C1 Ir1 N1 80.3(3) . . ?
C11 Ir1 P1 83.4(3) . . ?
C1 Ir1 P1 173.3(3) . . ?
N1 Ir1 P1 103.7(2) . . ?
C11 Ir1 Cl1 95.7(3) . . ?
C1 Ir1 Cl1 83.5(3) . . ?
N1 Ir1 Cl1 87.9(2) . . ?
P1 Ir1 Cl1 101.99(8) . . ?
C11 Ir1 H1 81.9 . . ?
C1 Ir1 H1 102.6 . . ?
N1 Ir1 H1 95.3 . . ?
P1 Ir1 H1 71.9 . . ?
Cl1 Ir1 H1 173.6 . . ?
C18 P1 C24 103.9(4) . . ?
C18 P1 C17 103.9(5) . . ?
C24 P1 C17 104.3(4) . . ?
C18 P1 Ir1 116.1(3) . . ?
C24 P1 Ir1 125.6(3) . . ?
C17 P1 Ir1 100.3(3) . . ?
C1 O1 H2 98.1 . . ?
C11 O2 H2 101.5 . . ?
C2 N1 C9 117.3(9) . . ?
C2 N1 Ir1 129.5(6) . . ?
C9 N1 Ir1 113.2(6) . . ?
O1 C1 C8 117.7(8) . . ?
O1 C1 Ir1 127.5(7) . . ?
C8 C1 Ir1 114.8(7) . . ?
N1 C2 C3 123.2(10) . . ?
N1 C2 H2A 118.4 . . ?
C3 C2 H2A 118.4 . . ?
C4 C3 C2 119.4(11) . . ?
C4 C3 H3 120.3 . . ?
C2 C3 H3 120.3 . . ?
C3 C4 C10 119.2(10) . . ?
C3 C4 H4 120.4 . . ?
C10 C4 H4 120.4 . . ?
C10 C5 C6 119.9(11) . . ?
C10 C5 H5 120.0 . . ?
C6 C5 H5 120.0 . . ?
C7 C6 C5 120.3(11) . . ?
C7 C6 H6 119.9 . . ?
C5 C6 H6 119.9 . . ?
C6 C7 C8 122.2(12) . . ?
C6 C7 H7 118.9 . . ?
C8 C7 H7 118.9 . . ?
C7 C8 C1 126.8(10) . . ?
C7 C8 C9 116.9(10) . . ?
C1 C8 C9 116.3(8) . . ?
N1 C9 C10 122.6(9) . . ?
N1 C9 C8 115.2(9) . . ?
C10 C9 C8 122.2(9) . . ?
C5 C10 C9 118.4(11) . . ?
C5 C10 C4 123.4(11) . . ?
C9 C10 C4 118.2(9) . . ?
O2 C11 C12 113.6(8) . . ?
O2 C11 Ir1 123.2(7) . . ?
C12 C11 Ir1 123.2(7) . . ?
C17 C12 C13 121.3(9) . . ?
C17 C12 C11 118.0(9) . . ?
C13 C12 C11 120.8(9) . . ?
C14 C13 C12 118.2(11) . . ?
C14 C13 H13 120.9 . . ?
C12 C13 H13 120.9 . . ?
C13 C14 C15 119.9(11) . . ?
C13 C14 H14 120.0 . . ?
C15 C14 H14 120.0 . . ?
C16 C15 C14 121.2(11) . . ?
C16 C15 H15 119.4 . . ?
C14 C15 H15 119.4 . . ?
C15 C16 C17 121.0(11) . . ?
C15 C16 H16 119.5 . . ?
C17 C16 H16 119.5 . . ?
C16 C17 C12 118.3(10) . . ?
C16 C17 P1 126.8(9) . . ?
C12 C17 P1 114.9(7) . . ?
C23 C18 C19 118.0(11) . . ?
C23 C18 P1 119.3(8) . . ?
C19 C18 P1 122.6(9) . . ?
C20 C19 C18 122.1(14) . . ?
C20 C19 H19 119.0 . . ?
C18 C19 H19 119.0 . . ?
C21 C20 C19 120.1(15) . . ?
C21 C20 H20 120.0 . . ?
C19 C20 H20 120.0 . . ?
C20 C21 C22 120.8(14) . . ?
C20 C21 H21 119.6 . . ?
C22 C21 H21 119.6 . . ?
C23 C22 C21 120.4(14) . . ?
C23 C22 H22 119.8 . . ?
C21 C22 H22 119.8 . . ?
C22 C23 C18 118.6(14) . . ?
C22 C23 H23 120.7 . . ?
C18 C23 H23 120.7 . . ?
C29 C24 C25 117.0(10) . . ?
C29 C24 P1 122.5(8) . . ?
C25 C24 P1 120.4(8) . . ?
C26 C25 C24 121.6(12) . . ?
C26 C25 H25 119.2 . . ?
C24 C25 H25 119.2 . . ?
C27 C26 C25 121.6(13) . . ?
C27 C26 H26 119.2 . . ?
C25 C26 H26 119.2 . . ?
C26 C27 C28 118.4(12) . . ?
C26 C27 H27 120.8 . . ?
C28 C27 H27 120.8 . . ?
C27 C28 C29 120.6(12) . . ?
C27 C28 H28 119.7 . . ?
C29 C28 H28 119.7 . . ?
C24 C29 C28 120.7(11) . . ?
C24 C29 H29 119.6 . . ?
C28 C29 H29 119.6 . . ?
Cl4 C30 Cl3 104.8(10) . . ?
Cl4 C30 Cl2 112.9(10) . . ?
Cl3 C30 Cl2 113.8(10) . . ?
Cl4 C30 H30 108.4 . . ?
Cl3 C30 H30 108.4 . . ?
Cl2 C30 H30 108.4 . . ?

loop_
_geom_bond_atom_site_label_1
_geom_bond_atom_site_label_2
_geom_bond_distance
_geom_bond_site_symmetry_2
_geom_bond_publ_flag
Ir1 C11 1.941(9) . ?
Ir1 C1 1.998(9) . ?
Ir1 N1 2.158(8) . ?
Ir1 P1 2.355(2) . ?
Ir1 Cl1 2.488(2) . ?
Ir1 H1 1.6992 . ?
P1 C18 1.805(10) . ?
P1 C24 1.828(9) . ?
P1 C17 1.826(10) . ?
O1 C1 1.248(11) . ?
O1 H2 1.1363 . ?
O2 C11 1.310(11) . ?
O2 H2 1.3437 . ?
N1 C2 1.332(12) . ?
N1 C9 1.385(11) . ?
C1 C8 1.464(14) . ?
C2 C3 1.395(15) . ?
C2 H2A 0.9300 . ?
C3 C4 1.372(15) . ?
C3 H3 0.9300 . ?
C4 C10 1.407(16) . ?
C4 H4 0.9300 . ?
C5 C10 1.395(15) . ?
C5 C6 1.40(2) . ?
C5 H5 0.9300 . ?
C6 C7 1.386(17) . ?
C6 H6 0.9300 . ?
C7 C8 1.362(13) . ?
C7 H7 0.9300 . ?
C8 C9 1.444(14) . ?
C9 C10 1.388(14) . ?
C11 C12 1.491(13) . ?
C12 C17 1.385(14) . ?
C12 C13 1.395(14) . ?
C13 C14 1.398(15) . ?
C13 H13 0.9300 . ?
C14 C15 1.356(17) . ?
C14 H14 0.9300 . ?
C15 C16 1.366(17) . ?
C15 H15 0.9300 . ?
C16 C17 1.372(13) . ?
C16 H16 0.9300 . ?
C18 C23 1.410(14) . ?
C18 C19 1.394(15) . ?
C19 C20 1.378(18) . ?
C19 H19 0.9300 . ?
C20 C21 1.34(2) . ?
C20 H20 0.9300 . ?
C21 C22 1.39(2) . ?
C21 H21 0.9300 . ?
C22 C23 1.414(19) . ?
C22 H22 0.9300 . ?
C23 H23 0.9300 . ?
C24 C29 1.382(14) . ?
C24 C25 1.360(15) . ?
C25 C26 1.362(16) . ?
C25 H25 0.9300 . ?
C26 C27 1.348(19) . ?
C26 H26 0.9300 . ?
C27 C28 1.356(19) . ?
C27 H27 0.9300 . ?
C28 C29 1.387(15) . ?
C28 H28 0.9300 . ?
C29 H29 0.9300 . ?
C30 Cl4 1.701(18) . ?
C30 Cl3 1.727(16) . ?
C30 Cl2 1.724(16) . ?
C30 H30 0.9800 . ?

loop_
_geom_hbond_atom_site_label_D
_geom_hbond_atom_site_label_H
_geom_hbond_atom_site_label_A
_geom_hbond_distance_DH
_geom_hbond_distance_HA
_geom_hbond_distance_DA
_geom_hbond_angle_DHA
_geom_hbond_site_symmetry_A
O1 H2 O2 1.14 1.34 2.458(10) 164.8 .

loop_
_geom_torsion_atom_site_label_1
_geom_torsion_atom_site_label_2
_geom_torsion_atom_site_label_3
_geom_torsion_atom_site_label_4
_geom_torsion
_geom_torsion_site_symmetry_1
_geom_torsion_site_symmetry_2
_geom_torsion_site_symmetry_3
_geom_torsion_site_symmetry_4
_geom_torsion_publ_flag
C11 Ir1 P1 C18 -114.4(5) . . . . ?
C1 Ir1 P1 C18 -65(2) . . . . ?
N1 Ir1 P1 C18 60.4(4) . . . . ?
Cl1 Ir1 P1 C18 151.2(4) . . . . ?
C11 Ir1 P1 C24 112.8(5) . . . . ?
C1 Ir1 P1 C24 162(2) . . . . ?
N1 Ir1 P1 C24 -72.5(5) . . . . ?
Cl1 Ir1 P1 C24 18.3(4) . . . . ?
C11 Ir1 P1 C17 -3.2(4) . . . . ?
C1 Ir1 P1 C17 46(2) . . . . ?
N1 Ir1 P1 C17 171.6(4) . . . . ?
Cl1 Ir1 P1 C17 -97.7(3) . . . . ?
C11 Ir1 N1 C2 146(2) . . . . ?
C1 Ir1 N1 C2 176.7(9) . . . . ?
P1 Ir1 N1 C2 2.2(8) . . . . ?
Cl1 Ir1 N1 C2 -99.6(8) . . . . ?
C11 Ir1 N1 C9 -33(2) . . . . ?
C1 Ir1 N1 C9 -2.4(6) . . . . ?
P1 Ir1 N1 C9 -176.8(6) . . . . ?
Cl1 Ir1 N1 C9 81.3(6) . . . . ?
C11 Ir1 C1 O1 -3.8(9) . . . . ?
N1 Ir1 C1 O1 -179.3(9) . . . . ?
P1 Ir1 C1 O1 -52(3) . . . . ?
Cl1 Ir1 C1 O1 91.7(9) . . . . ?
C11 Ir1 C1 C8 178.7(7) . . . . ?
N1 Ir1 C1 C8 3.2(7) . . . . ?
P1 Ir1 C1 C8 130(2) . . . . ?
Cl1 Ir1 C1 C8 -85.8(7) . . . . ?
C9 N1 C2 C3 0.9(14) . . . . ?
Ir1 N1 C2 C3 -178.1(7) . . . . ?
N1 C2 C3 C4 -1.8(16) . . . . ?
C2 C3 C4 C10 1.5(16) . . . . ?
C10 C5 C6 C7 2(2) . . . . ?
C5 C6 C7 C8 -2(2) . . . . ?
C6 C7 C8 C1 179.7(11) . . . . ?
C6 C7 C8 C9 -0.8(17) . . . . ?
O1 C1 C8 C7 -2.0(16) . . . . ?
Ir1 C1 C8 C7 175.7(9) . . . . ?
O1 C1 C8 C9 178.5(9) . . . . ?
Ir1 C1 C8 C9 -3.8(11) . . . . ?
C2 N1 C9 C10 0.2(14) . . . . ?
Ir1 N1 C9 C10 179.4(7) . . . . ?
C2 N1 C9 C8 -178.2(8) . . . . ?
Ir1 N1 C9 C8 1.0(10) . . . . ?
C7 C8 C9 N1 -177.9(9) . . . . ?
C1 C8 C9 N1 1.7(13) . . . . ?
C7 C8 C9 C10 3.7(15) . . . . ?
C1 C8 C9 C10 -176.7(9) . . . . ?
C6 C5 C10 C9 0.7(18) . . . . ?
C6 C5 C10 C4 179.1(12) . . . . ?
N1 C9 C10 C5 178.0(10) . . . . ?
C8 C9 C10 C5 -3.7(15) . . . . ?
N1 C9 C10 C4 -0.4(15) . . . . ?
C8 C9 C10 C4 177.8(10) . . . . ?
C3 C4 C10 C5 -178.8(11) . . . . ?
C3 C4 C10 C9 -0.4(16) . . . . ?
C1 Ir1 C11 O2 5.4(9) . . . . ?
N1 Ir1 C11 O2 36(3) . . . . ?
P1 Ir1 C11 O2 -179.7(8) . . . . ?
Cl1 Ir1 C11 O2 -78.2(8) . . . . ?
C1 Ir1 C11 C12 -172.7(8) . . . . ?
N1 Ir1 C11 C12 -142.1(19) . . . . ?
P1 Ir1 C11 C12 2.2(7) . . . . ?
Cl1 Ir1 C11 C12 103.7(8) . . . . ?
O2 C11 C12 C17 -178.0(9) . . . . ?
Ir1 C11 C12 C17 0.3(13) . . . . ?
O2 C11 C12 C13 2.6(14) . . . . ?
Ir1 C11 C12 C13 -179.1(8) . . . . ?
C17 C12 C13 C14 2.3(16) . . . . ?
C11 C12 C13 C14 -178.4(10) . . . . ?
C12 C13 C14 C15 -1.0(19) . . . . ?
C13 C14 C15 C16 1(2) . . . . ?
C14 C15 C16 C17 -2(2) . . . . ?
C15 C16 C17 C12 3.1(18) . . . . ?
C15 C16 C17 P1 -175.9(10) . . . . ?
C13 C12 C17 C16 -3.3(15) . . . . ?
C11 C12 C17 C16 177.3(9) . . . . ?
C13 C12 C17 P1 175.8(8) . . . . ?
C11 C12 C17 P1 -3.5(12) . . . . ?
C18 P1 C17 C16 -56.1(11) . . . . ?
C24 P1 C17 C16 52.4(11) . . . . ?
Ir1 P1 C17 C16 -176.5(9) . . . . ?
C18 P1 C17 C12 124.8(7) . . . . ?
C24 P1 C17 C12 -126.6(8) . . . . ?
Ir1 P1 C17 C12 4.4(8) . . . . ?
C24 P1 C18 C23 -150.8(8) . . . . ?
C17 P1 C18 C23 -42.0(8) . . . . ?
Ir1 P1 C18 C23 67.1(8) . . . . ?
C24 P1 C18 C19 33.9(9) . . . . ?
C17 P1 C18 C19 142.8(8) . . . . ?
Ir1 P1 C18 C19 -108.2(8) . . . . ?
C23 C18 C19 C20 1.7(16) . . . . ?
P1 C18 C19 C20 177.1(10) . . . . ?
C18 C19 C20 C21 -1(2) . . . . ?
C19 C20 C21 C22 -1(2) . . . . ?
C20 C21 C22 C23 2(2) . . . . ?
C21 C22 C23 C18 -0.7(17) . . . . ?
C19 C18 C23 C22 -0.9(15) . . . . ?
P1 C18 C23 C22 -176.4(8) . . . . ?
C18 P1 C24 C29 39.7(11) . . . . ?
C17 P1 C24 C29 -68.9(10) . . . . ?
Ir1 P1 C24 C29 177.0(8) . . . . ?
C18 P1 C24 C25 -143.7(10) . . . . ?
C17 P1 C24 C25 107.8(10) . . . . ?
Ir1 P1 C24 C25 -6.4(12) . . . . ?
C29 C24 C25 C26 -2(2) . . . . ?
P1 C24 C25 C26 -179.1(13) . . . . ?
C24 C25 C26 C27 1(3) . . . . ?
C25 C26 C27 C28 0(3) . . . . ?
C26 C27 C28 C29 0(2) . . . . ?
C25 C24 C29 C28 2.9(18) . . . . ?
P1 C24 C29 C28 179.6(10) . . . . ?
C27 C28 C29 C24 -2(2) . . . . ?
